data_2004792
loop_
_publ_author_name
'Graziani, R.'
'Casellato, U.'

_publ_section_title
;
 [Bis(diphenylphosphino)amine-<i>P</i>,<i>P</i>']bromotricarbonylrhenium(I),
 [ReBr(CO)~3~{NH(PPh~2~)~2~}]
;
_journal_issue 4
_journal_name_full 'Acta Crystallographica Section C'
_journal_page_first 850
_journal_page_last 852
_journal_paper_doi 10.1107/S0108270195012844
_journal_volume 52
_journal_year 1996
_chemical_formula_iupac '[Re Br (C O)3 (C24 H21 N P2)]'
_chemical_formula_sum 'C27 H21 Br N O3 P2 Re'
_chemical_formula_weight 735.5
_space_group_IT_number 14
_symmetry_cell_setting monoclinic
_symmetry_space_group_name_Hall '-P 2yn'
_symmetry_space_group_name_H-M 'P 1 21/n 1'
_atom_type_scat_source IntTabIV
_cell_angle_alpha 90
_cell_angle_beta 112.18(3)
_cell_angle_gamma 90
_cell_formula_units_Z 4
_cell_length_a 11.388(4)
_cell_length_b 19.834(6)
_cell_length_c 13.009(5)
_cell_measurement_reflns_used 25
_cell_measurement_temperature 293
_cell_measurement_theta_max 12
_cell_measurement_theta_min 6
_cell_volume 2720.9(17)
_computing_cell_refinement 'Philips software'
_computing_data_collection 'Philips software'
_computing_data_reduction 'local program'
_computing_molecular_graphics 'ORTEPII (Johnson, 1976)'
_computing_structure_refinement SHELX76
_computing_structure_solution 'SHELX76 (Sheldrick, 1976)'
_diffrn_measurement_device 'Philips PW1100 four-circle (FEBO system)'
_diffrn_measurement_method '\q/2\q scans'
_diffrn_radiation_type MoK\a
_diffrn_radiation_wavelength 0.71073
_diffrn_reflns_av_R_equivalents 0.012
_diffrn_reflns_limit_h_max 12
_diffrn_reflns_limit_h_min -12
_diffrn_reflns_limit_k_max 22
_diffrn_reflns_limit_k_min 0
_diffrn_reflns_limit_l_max 14
_diffrn_reflns_limit_l_min 0
_diffrn_reflns_number 5070
_diffrn_reflns_theta_max 25
_diffrn_standards_decay_% none
_diffrn_standards_interval_count 100
_diffrn_standards_number 2
_exptl_absorpt_coefficient_mu 6.0
_exptl_absorpt_correction_T_max 0.98
_exptl_absorpt_correction_T_min 0.85
_exptl_absorpt_correction_type '\y scan (North, Phillips & Matthews, 1968)'
_exptl_crystal_colour red-orange
_exptl_crystal_density_diffrn 1.79
_exptl_crystal_description prism
_exptl_crystal_size_max 0.4
_exptl_crystal_size_mid 0.3
_exptl_crystal_size_min 0.2
_refine_diff_density_max 1.2
_refine_diff_density_min -0.8
_refine_ls_extinction_method none
_refine_ls_goodness_of_fit_obs 3.69
_refine_ls_hydrogen_treatment 'H atoms see text'
_refine_ls_number_parameters 262
_refine_ls_number_reflns 3223
_refine_ls_R_factor_obs 0.042
_refine_ls_shift/esd_max 0.1
_refine_ls_structure_factor_coef F
_refine_ls_weighting_scheme unit
_refine_ls_wR_factor_obs 0.042
_reflns_number_observed 3223
_reflns_number_total 4690
_reflns_observed_criterion I>3\s(I)
_cod_data_source_file na1196.cif
_cod_data_source_block na1196a
_cod_depositor_comments
;
The following automatic conversions were performed:

'_refine_ls_weighting_scheme' value ' unit' changed to 'unit'
according to /home/saulius/struct/CIF-dictionaries/cif_core.dic
dictionary named 'cif_core.dic' version 2.4.1 from 2010-06-29.

Automatic conversion script
Id: cif_fix_values 1715 2011-07-08 13:25:40Z adriana 
;
_cod_original_cell_volume 2721(2)
_cod_original_sg_symbol_H-M 'P 21/n'
_cod_database_code 2004792

loop_
_symmetry_equiv_pos_as_xyz
x,y,z
1/2+x,1/2-y,1/2+z
-x,-y,-z
1/2-x,1/2+y,1/2-z

loop_
_atom_site_label
_atom_site_fract_x
_atom_site_fract_y
_atom_site_fract_z
_atom_site_U_iso_or_equiv
Re(1) 0.19445(4) 0.13229(2) 0.41476(3) 0.0382(1)
Br(1) 0.2849(1) 0.25636(7) 0.4572(1) 0.0723(6)
P(1) -0.0140(2) 0.1799(1) 0.3083(2) 0.0366(9)
P(2) 0.1602(2) 0.1532(1) 0.2203(2) 0.0381(9)
N(1) 0.0102(8) 0.1799(4) 0.1874(7) 0.045(3)
C(2) -0.0129(7) 0.3194(4) 0.2866(6) 0.060(6)
C(3) -0.0401(7) 0.3852(4) 0.3086(6) 0.073(6)
C(4) -0.1112(7) 0.3965(4) 0.3739(6) 0.073(6)
C(5) -0.1549(7) 0.3420(4) 0.4173(6) 0.065(6)
C(6) -0.1277(7) 0.2762(4) 0.3954(6) 0.062(5)
C(1) -0.0566(7) 0.2649(4) 0.3300(6) 0.044(4)
C(8) -0.1654(6) 0.0886(4) 0.3656(5) 0.054(5)
C(9) -0.2796(6) 0.0564(4) 0.3508(5) 0.079(7)
C(10) -0.3877(6) 0.0702(4) 0.2570(5) 0.071(6)
C(11) -0.3818(6) 0.1162(4) 0.1780(5) 0.072(6)
C(12) -0.2676(6) 0.1484(4) 0.1928(5) 0.056(5)
C(7) -0.1594(6) 0.1346(4) 0.2866(5) 0.040(4)
C(14) 0.3791(6) 0.2191(4) 0.2363(7) 0.059(5)
C(15) 0.4498(6) 0.2718(4) 0.2175(7) 0.084(8)
C(16) 0.3884(6) 0.3253(4) 0.1486(7) .084(8)
C(17) 0.2564(6) 0.3262(4) 0.0984(7) 0.092(9)
C(18) 0.1857(6) 0.2735(4) 0.1171(7) 0.067(6)
C(13) 0.2471(6) 0.2200(4) 0.1861(7) 0.044(4)
C(20) 0.0859(8) 0.0999(4) 0.0076(6) 0.068(6)
C(21) 0.0865(8) 0.0522(4) -0.0710(6) 0.091(8)
C(22) 0.1576(8) -0.0067(4) -0.0372(6) 0.101(9)
C(23) 0.2281(8) -0.0179(4) 0.0752(6) 0.11(1)
C(24) 0.2275(8) 0.0298(4) 0.1538(6) 0.082(7)
C(19) 0.1563(8) 0.0887(4) 0.1200(6) 0.046(4)
C(25) 0.177(1) 0.1280(6) 0.560(1) 0.066(5)
C(26) 0.370(1) 0.0974(6) 0.473(1) 0.060(5)
C(27) 0.125(1) 0.0415(8) 0.378(1) 0.13(1)
O(1) 0.1584(9) 0.1267(8) 0.6376(8) 0.110(6)
O(2) 0.4687(8) 0.0781(5) 0.505(1) 0.098(5)
O(3) 0.074(1) -0.0063(9) 0.361(1) 0.110(7)
H(2) 0.0421(7) 0.3107(4) 0.2360(6) ?
H(3) -0.0063(7) 0.4273(4) 0.2750(6) ?
H(4) -0.1323(7) 0.4474(4) 0.3909(6) ?
H(5) -0.2099(7) 0.3508(4) 0.4679(6) ?
H(6) -0.1615(7) 0.2341(4) 0.4289(6) ?
H(8) -0.0817(6) 0.0779(4) 0.4382(5) ?
H(9) -0.2842(6) 0.0207(4) 0.4120(5) ?
H(10) -0.4761(6) 0.0452(4) 0.2456(5) ?
H(11) -0.4655(6) 0.1268(4) 0.1054(5) ?
H(12) -0.2630(6) 0.1840(4) 0.1316(5) ?
H(14) 0.4266(6) 0.1777(4) 0.2897(7) ?
H(15) 0.5520(6) 0.2711(4) 0.2564(7) ?
H(16) 0.4431(6) 0.3661(4) 0.1341(7) ?
H(17) 0.2089(6) 0.3676(4) 0.0450(7) ?
H(18) 0.0835(6) 0.2742(4) 0.0783(7) ?
H(20) 0.0308(8) 0.1455(4) -0.0186(6) ?
H(21) 0.0319(8) 0.0609(4) -0.1581(6) ?
H(22) 0.1581(8) -0.0436(4) -0.0981(6) ?
H(23) 0.2832(8) -0.0635(4) 0.1014(6) ?
H(24) 0.2820(8) 0.0211(4) 0.2408(6) ?

loop_
_geom_angle_atom_site_label_1
_geom_angle_atom_site_label_2
_geom_angle_atom_site_label_3
_geom_angle
_geom_angle_publ_flag
Br(1) Re(1) C(27) 178.22(6) yes
C(25) Re(1) C(26) 94.2(5) yes
P(1) Re(1) P(2) 66.80(10) yes
Re(1) P(1) C(1) 122.3(3) yes
Re(1) P(1) C(7) 122.2(2) yes
Re(1) P(1) N(1) 93.6(3) yes
C(1) P(1) N(1) 107.0(4) yes
C(7) P(1) N(1) 108.3(4) yes
C(1) P(1) C(7) 101.8(4) yes
P(1) N(1) P(2) 105.6(5) yes
Re(1) C(25) O(1) 175.0(10) yes
Re(1) C(26) O(2) 180.0(10) yes
Re(1) C(27) O(3) 171.0(10) yes
Re(1) P(2) C(13) 119.4(3) yes
Re(1) P(2) C(19) 125.1(3) yes
Re(1) P(2) N(1) 93.8(3) yes
C(13) P(2) N(1) 107.7(4) yes
C(19) P(2) N(1) 107.0(4) yes
C(13) P(2) C(19) 101.9(4) yes
C(26) Re(1) C(27) 91.7(4) no
P(2) Re(1) C(26) 101.3(5) no
P(1) Re(1) C(27) 90.04(9) no
P(1) Re(1) C(25) 97.6(5) no
Br(1) Re(1) C(25) 90.6(5) no
Br(1) Re(1) P(1) 88.75(9) no
C(3) C(2) C(1) 120.0(8) no
C(3) C(4) C(5) 120.0(8) no
C(5) C(6) C(1) 120.0(8) no
P(1) C(1) C(6) 119.7(6) no
C(9) C(8) C(7) 120.0(8) no
C(9) C(10) C(11) 120.0(8) no
C(11) C(12) C(7) 120.0(8) no
P(1) C(7) C(12) 119.5(7) no
C(15) C(14) C(13) 120.0(8) no
C(15) C(16) C(17) 120.0(8) no
C(17) C(18) C(13) 120.0(9) no
P(2) C(13) C(18) 121.8(7) no
C(21) C(20) C(19) 120.0(9) no
C(21) C(22) C(23) 120.0(9) no
C(23) C(24) C(19) 120.0(9) no
P(2) C(19) C(24) 120.6(7) no
C(25) Re(1) C(27) 90.8(5) no
P(2) Re(1) C(27) 90.91(8) no
P(2) Re(1) C(25) 164.3(5) no
P(1) Re(1) C(26) 168.0(4) no
Br(1) Re(1) C(26) 89.2(4) no
Br(1) Re(1) P(2) 87.43(9) no
C(2) C(3) C(4) 120.0(8) no
C(4) C(5) C(6) 120.0(9) no
C(2) C(1) C(6) 120.0(8) no
P(1) C(1) C(2) 120.2(7) no
C(8) C(9) C(10) 120.0(8) no
C(10) C(11) C(12) 120.0(7) no
C(8) C(7) C(12) 120.0(8) no
P(1) C(7) C(8) 120.4(6) no
C(14) C(15) C(16) 120.0(9) no
C(16) C(17) C(18) 120.0(8) no
C(14) C(13) C(18) 120.0(8) no
P(2) C(13) C(14) 118.1(7) no
C(20) C(21) C(22) 120.0(9) no
C(22) C(23) C(24) 120.0(9) no
C(20) C(19) C(24) 120.0(9) no
P(2) C(19) C(20) 119.3(8) no

loop_
_geom_bond_atom_site_label_1
_geom_bond_atom_site_label_2
_geom_bond_distance
_geom_bond_publ_flag
Re(1) P(1) 2.442(2) yes
Re(1) P(2) 2.445(3) yes
P(1) C(1) 1.806(8) yes
P(1) C(7) 1.811(8) yes
P(1) N(1) 1.700(10) yes
P(2) C(13) 1.807(9) yes
P(2) C(19) 1.816(9) yes
P(2) N(1) 1.682(8) yes
Re(1) Br(1) 2.644(2) yes
Re(1) C(25) 1.970(10) yes
Re(1) C(26) 1.980(10) yes
Re(1) C(27) 1.950(10) yes
C(25) O(1) 1.11(2) yes
C(26) O(2) 1.110(10) yes
C(27) O(3) 1.09(2) yes
C(2) C(3) 1.390(10) no
C(3) C(4) 1.39(2) no
C(5) C(6) 1.400(10) no
C(8) C(9) 1.400(10) no
C(9) C(10) 1.395(9) no
C(11) C(12) 1.400(10) no
C(14) C(15) 1.400(10) no
C(15) C(16) 1.390(10) no
C(17) C(18) 1.390(10) no
C(20) C(21) 1.390(10) no
C(21) C(22) 1.400(10) no
C(23) C(24) 1.400(10) no
C(2) C(1) 1.400(10) no
C(4) C(5) 1.390(10) no
C(6) C(1) 1.39(2) no
C(8) C(7) 1.390(10) no
C(10) C(11) 1.390(10) no
C(12) C(7) 1.395(9) no
C(14) C(13) 1.390(10) no
C(16) C(17) 1.400(10) no
C(18) C(13) 1.400(10) no
C(20) C(19) 1.400(10) no
C(22) C(23) 1.400(10) no
C(24) C(19) 1.390(10) no
